data_7109460
loop_
_publ_author_name
'Alexandre Herve'
'Nicolas Garin'
'Pierre Thuery'
'Michel Ephritikhine'
'Jean-Claude Berthet'

_publ_section_title
;
 Bent thorocene complexes with the cyanide, azide and hydride ligands
;
_journal_name_full Chem.Commun.
_journal_page_first 6304
_journal_paper_doi 10.1039/c3cc42763c
_journal_volume 49
_journal_year 2013
_chemical_absolute_configuration unk
_chemical_formula_sum 'C52 H73 Na O8 Th2'
_chemical_formula_weight 1313.17
_space_group_IT_number 114
_symmetry_cell_setting tetragonal
_symmetry_space_group_name_Hall 'P -4 2n'
_symmetry_space_group_name_H-M 'P -4 21 c'
_atom_sites_solution_hydrogens geom
_atom_sites_solution_primary direct
_atom_sites_solution_secondary difmap
_audit_creation_method SHELXL-97
_cell_angle_alpha 90.00
_cell_angle_beta 90.00
_cell_angle_gamma 90.00
_cell_formula_units_Z 4
_cell_length_a 15.2646(3)
_cell_length_b 15.2646(3)
_cell_length_c 22.1864(8)
_cell_measurement_reflns_used 123984
_cell_measurement_temperature 150(2)
_cell_measurement_theta_max 30.51
_cell_measurement_theta_min 2.27
_cell_volume 5169.6(2)
_computing_cell_refinement 'HKL2000 (Otwinowski & Minor, 1997)'
_computing_data_collection 'COLLECT (Nonius, 1998)'
_computing_data_reduction 'HKL2000 (Otwinowski & Minor, 1997)'
_computing_molecular_graphics 'SHELXTL (Sheldrick, 2008)'
_computing_publication_material 'SHELXTL (Sheldrick, 2008); PLATON (Spek, 2003)'
_computing_structure_refinement 'SHELXL-97 (Sheldrick, 2008)'
_computing_structure_solution 'SHELXS-97 (Sheldrick, 2008)'
_diffrn_ambient_temperature 150(2)
_diffrn_measured_fraction_theta_full 0.999
_diffrn_measured_fraction_theta_max 0.999
_diffrn_measurement_device_type 'Nonius Kappa-CCD area-detector diffractometer'
_diffrn_measurement_method 'two \f and three \w scans with 2\% steps (317 frames)'
_diffrn_radiation_monochromator graphite
_diffrn_radiation_source 'fine-focus sealed tube'
_diffrn_radiation_type MoK\a
_diffrn_radiation_wavelength 0.71073
_diffrn_reflns_av_R_equivalents 0.0371
_diffrn_reflns_av_sigmaI/netI 0.0502
_diffrn_reflns_limit_h_max 21
_diffrn_reflns_limit_h_min -21
_diffrn_reflns_limit_k_max 15
_diffrn_reflns_limit_k_min -15
_diffrn_reflns_limit_l_max 31
_diffrn_reflns_limit_l_min -26
_diffrn_reflns_number 123984
_diffrn_reflns_theta_full 30.51
_diffrn_reflns_theta_max 30.51
_diffrn_reflns_theta_min 2.27
_diffrn_standards_decay_% 0
_diffrn_standards_interval_time 0
_diffrn_standards_number 0
_exptl_absorpt_coefficient_mu 5.805
_exptl_absorpt_correction_T_max 0.666
_exptl_absorpt_correction_T_min 0.396
_exptl_absorpt_correction_type multi-scan
_exptl_absorpt_process_details 'SCALEPACK (Otwinowski & Minor, 1997)'
_exptl_crystal_colour 'translucent light yellow'
_exptl_crystal_density_diffrn 1.687
_exptl_crystal_density_method 'not measured'
_exptl_crystal_description platelet
_exptl_crystal_F_000 2560
_exptl_crystal_size_max 0.16
_exptl_crystal_size_mid 0.13
_exptl_crystal_size_min 0.07
_refine_diff_density_max 0.500
_refine_diff_density_min -1.618
_refine_diff_density_rms 0.142
_refine_ls_abs_structure_details 'Flack H D (1983), Acta Cryst. A39, 876-881'
_refine_ls_abs_structure_Flack 0.491(7)
_refine_ls_extinction_method none
_refine_ls_goodness_of_fit_ref 1.003
_refine_ls_hydrogen_treatment mixed
_refine_ls_matrix_type full
_refine_ls_number_parameters 287
_refine_ls_number_reflns 7863
_refine_ls_number_restraints 0
_refine_ls_restrained_S_all 1.003
_refine_ls_R_factor_all 0.0499
_refine_ls_R_factor_gt 0.0314
_refine_ls_shift/su_max 0.001
_refine_ls_shift/su_mean 0.000
_refine_ls_structure_factor_coef Fsqd
_refine_ls_weighting_details 'calc w=1/[\s^2^(Fo^2^)+(0.0284P)^2^] where P=(Fo^2^+2Fc^2^)/3'
_refine_ls_weighting_scheme calc
_refine_ls_wR_factor_gt 0.0583
_refine_ls_wR_factor_ref 0.0613
_reflns_number_gt 6326
_reflns_number_total 7863
_reflns_threshold_expression >2sigma(I)
_cod_data_source_file c3cc42763c.txt
_cod_data_source_block 6.Na(18c6)(THF)2
_cod_original_cell_volume 5169.6(3)
_cod_database_code 7109460

loop_
_symmetry_equiv_pos_as_xyz
'x, y, z'
'-x, -y, z'
'y, -x, -z'
'-y, x, -z'
'-x+1/2, y+1/2, -z+1/2'
'x+1/2, -y+1/2, -z+1/2'
'-y+1/2, -x+1/2, z+1/2'
'y+1/2, x+1/2, z+1/2'

loop_
_atom_site_label
_atom_site_type_symbol
_atom_site_fract_x
_atom_site_fract_y
_atom_site_fract_z
_atom_site_U_iso_or_equiv
_atom_site_adp_type
_atom_site_occupancy
_atom_site_symmetry_multiplicity
_atom_site_calc_flag
_atom_site_refinement_flags
Th Th 0.614815(8) 0.099207(8) 0.018453(8) 0.03420(5) Uani 1 1 d .
H1 H 0.5000 0.0000 0.027(4) 0.041 Uiso 1 2 d S
Na Na 0.5000 0.5000 0.76706(13) 0.0449(7) Uani 1 2 d S
O1 O 0.5324(2) 0.58470(18) 0.86446(14) 0.0476(8) Uani 1 1 d .
O2 O 0.5492(2) 0.6638(2) 0.75505(17) 0.0500(9) Uani 1 1 d .
O3 O 0.5801(2) 0.5512(2) 0.65953(16) 0.0554(8) Uani 1 1 d .
O4 O 0.3573(3) 0.5632(2) 0.77764(19) 0.0608(10) Uani 1 1 d .
C1 C 0.5018(5) 0.1215(4) -0.0765(3) 0.079(2) Uani 1 1 d .
H1A H 0.4610 0.0850 -0.0950 0.095 Uiso 1 1 calc R
C2 C 0.4647(3) 0.1705(5) -0.0293(4) 0.085(3) Uani 1 1 d .
H2 H 0.4052 0.1596 -0.0244 0.102 Uiso 1 1 calc R
C3 C 0.4961(5) 0.2306(5) 0.0111(3) 0.081(2) Uani 1 1 d .
H3 H 0.4551 0.2456 0.0404 0.097 Uiso 1 1 calc R
C4 C 0.5745(5) 0.2740(3) 0.0182(4) 0.082(2) Uani 1 1 d .
H4 H 0.5740 0.3118 0.0511 0.099 Uiso 1 1 calc R
C5 C 0.6522(4) 0.2746(3) -0.0112(4) 0.078(2) Uani 1 1 d .
H5 H 0.6899 0.3172 0.0039 0.094 Uiso 1 1 calc R
C6 C 0.6885(4) 0.2291(5) -0.0567(4) 0.075(2) Uani 1 1 d .
H6 H 0.7449 0.2484 -0.0654 0.090 Uiso 1 1 calc R
C7 C 0.6633(5) 0.1612(5) -0.0937(3) 0.077(2) Uani 1 1 d .
H7 H 0.7086 0.1423 -0.1186 0.092 Uiso 1 1 calc R
C8 C 0.5865(5) 0.1140(4) -0.1030(3) 0.079(2) Uani 1 1 d .
H8 H 0.5913 0.0697 -0.1315 0.094 Uiso 1 1 calc R
C9 C 0.6526(3) -0.0533(3) 0.0823(3) 0.0522(13) Uani 1 1 d .
H9 H 0.6258 -0.1078 0.0858 0.063 Uiso 1 1 calc R
C10 C 0.6230(3) 0.0057(3) 0.1257(2) 0.0556(13) Uani 1 1 d .
H10 H 0.5791 -0.0177 0.1498 0.067 Uiso 1 1 calc R
C11 C 0.6444(3) 0.0932(4) 0.1415(2) 0.0572(13) Uani 1 1 d .
H11 H 0.6098 0.1155 0.1724 0.069 Uiso 1 1 calc R
C12 C 0.7072(4) 0.1533(3) 0.1201(3) 0.0580(14) Uani 1 1 d .
H12 H 0.7047 0.2069 0.1400 0.070 Uiso 1 1 calc R
C13 C 0.7725(3) 0.1512(3) 0.0759(3) 0.0526(13) Uani 1 1 d .
H13 H 0.8076 0.2010 0.0767 0.063 Uiso 1 1 calc R
C14 C 0.7972(3) 0.0939(3) 0.0318(2) 0.0514(13) Uani 1 1 d .
H14 H 0.8426 0.1162 0.0085 0.062 Uiso 1 1 calc R
C15 C 0.7722(3) 0.0111(3) 0.0127(3) 0.0554(12) Uani 1 1 d .
H15 H 0.8008 -0.0073 -0.0221 0.066 Uiso 1 1 calc R
C16 C 0.7122(3) -0.0505(3) 0.0353(2) 0.0538(15) Uani 1 1 d .
H16 H 0.7127 -0.1023 0.0132 0.065 Uiso 1 1 calc R
C17 C 0.4903(3) 0.5480(3) 0.9161(2) 0.0489(11) Uani 1 1 d .
H17A H 0.4276 0.5579 0.9141 0.059 Uiso 1 1 calc R
H17B H 0.5126 0.5750 0.9526 0.059 Uiso 1 1 calc R
C18 C 0.5099(4) 0.6745(3) 0.8571(2) 0.0614(14) Uani 1 1 d .
H18A H 0.5194 0.7062 0.8944 0.074 Uiso 1 1 calc R
H18B H 0.4487 0.6801 0.8459 0.074 Uiso 1 1 calc R
C19 C 0.5673(4) 0.7102(3) 0.8084(3) 0.0657(16) Uani 1 1 d .
H19A H 0.5556 0.7721 0.8026 0.079 Uiso 1 1 calc R
H19B H 0.6284 0.7032 0.8193 0.079 Uiso 1 1 calc R
C20 C 0.6052(3) 0.6879(3) 0.7075(2) 0.0541(13) Uani 1 1 d .
H20A H 0.6648 0.6699 0.7164 0.065 Uiso 1 1 calc R
H20B H 0.6046 0.7510 0.7023 0.065 Uiso 1 1 calc R
C21 C 0.5741(3) 0.6442(3) 0.6514(2) 0.0522(13) Uani 1 1 d .
H21A H 0.5139 0.6607 0.6432 0.063 Uiso 1 1 calc R
H21B H 0.6099 0.6622 0.6175 0.063 Uiso 1 1 calc R
C22 C 0.5477(4) 0.5040(4) 0.6096(2) 0.0674(15) Uani 1 1 d .
H22A H 0.5732 0.4458 0.6096 0.081 Uiso 1 1 calc R
H22B H 0.5659 0.5331 0.5728 0.081 Uiso 1 1 calc R
C23 C 0.3254(5) 0.6291(5) 0.7375(4) 0.091(3) Uani 1 1 d .
H23A H 0.3699 0.6445 0.7081 0.109 Uiso 1 1 calc R
H23B H 0.3091 0.6814 0.7596 0.109 Uiso 1 1 calc R
C24 C 0.2479(4) 0.5905(5) 0.7072(4) 0.096(2) Uani 1 1 d .
H24A H 0.2650 0.5592 0.6711 0.115 Uiso 1 1 calc R
H24B H 0.2060 0.6356 0.6965 0.115 Uiso 1 1 calc R
C25 C 0.2101(5) 0.5293(5) 0.7529(4) 0.095(2) Uani 1 1 d .
H25A H 0.1962 0.4731 0.7348 0.115 Uiso 1 1 calc R
H25B H 0.1574 0.5535 0.7707 0.115 Uiso 1 1 calc R
C26 C 0.2816(4) 0.5201(5) 0.7993(3) 0.0808(19) Uani 1 1 d .
H26A H 0.2631 0.5460 0.8371 0.097 Uiso 1 1 calc R
H26B H 0.2943 0.4586 0.8062 0.097 Uiso 1 1 calc R

loop_
_atom_site_aniso_label
_atom_site_aniso_U_11
_atom_site_aniso_U_22
_atom_site_aniso_U_33
_atom_site_aniso_U_23
_atom_site_aniso_U_13
_atom_site_aniso_U_12
Th 0.02866(7) 0.03047(7) 0.04347(8) 0.00151(7) -0.00098(7) 0.00019(4)
Na 0.0541(15) 0.0381(13) 0.0426(17) 0.000 0.000 -0.0029(12)
O1 0.070(2) 0.0353(15) 0.0378(19) -0.0019(13) 0.0048(16) -0.0004(14)
O2 0.067(2) 0.0358(16) 0.047(2) -0.0005(14) 0.0038(17) -0.0109(16)
O3 0.065(2) 0.0450(17) 0.056(2) 0.0039(16) 0.0007(17) 0.0046(15)
O4 0.065(2) 0.054(2) 0.063(3) 0.0107(18) 0.0094(19) 0.0054(18)
C1 0.094(5) 0.052(3) 0.091(5) 0.037(3) -0.067(4) -0.034(3)
C2 0.030(2) 0.114(5) 0.111(7) 0.087(5) -0.008(3) -0.009(3)
C3 0.083(4) 0.096(5) 0.063(5) 0.045(4) 0.027(4) 0.060(4)
C4 0.138(6) 0.039(3) 0.070(4) -0.003(3) -0.020(5) 0.027(3)
C5 0.087(4) 0.041(3) 0.107(6) 0.022(3) -0.038(4) -0.026(3)
C6 0.044(3) 0.096(5) 0.086(5) 0.049(4) 0.011(3) -0.011(3)
C7 0.078(4) 0.100(5) 0.052(4) 0.017(4) 0.022(4) 0.038(4)
C8 0.148(7) 0.044(3) 0.043(3) -0.011(3) -0.037(4) 0.029(4)
C9 0.047(3) 0.043(2) 0.066(4) 0.013(2) -0.020(3) -0.008(2)
C10 0.040(2) 0.069(3) 0.058(3) 0.025(3) -0.005(2) -0.004(2)
C11 0.053(3) 0.074(3) 0.044(3) -0.005(3) -0.006(2) 0.022(3)
C12 0.071(3) 0.042(3) 0.061(4) -0.011(2) -0.025(3) 0.009(2)
C13 0.043(2) 0.050(3) 0.065(4) 0.003(2) -0.012(2) -0.014(2)
C14 0.0301(19) 0.063(3) 0.061(4) 0.004(3) -0.002(2) -0.0034(19)
C15 0.043(2) 0.061(3) 0.061(3) -0.005(3) -0.004(3) 0.019(2)
C16 0.050(3) 0.044(2) 0.067(4) -0.014(2) -0.021(3) 0.013(2)
C17 0.063(3) 0.049(2) 0.035(3) -0.002(2) 0.006(2) -0.002(2)
C18 0.104(4) 0.038(2) 0.043(3) -0.007(2) 0.007(3) -0.006(3)
C19 0.105(5) 0.038(2) 0.054(4) -0.001(2) -0.009(3) -0.018(3)
C20 0.063(3) 0.045(2) 0.055(4) 0.014(2) -0.004(3) -0.009(2)
C21 0.059(3) 0.046(2) 0.052(3) 0.014(2) 0.008(2) -0.001(2)
C22 0.092(4) 0.057(3) 0.054(4) -0.002(3) 0.015(3) 0.001(3)
C23 0.077(4) 0.077(4) 0.117(7) 0.053(4) 0.011(4) 0.011(4)
C24 0.059(3) 0.106(5) 0.122(7) 0.057(5) 0.010(4) 0.010(3)
C25 0.075(4) 0.109(6) 0.102(6) 0.039(5) 0.006(4) -0.010(4)
C26 0.075(4) 0.104(5) 0.063(4) 0.035(4) 0.005(3) -0.005(3)

loop_
_atom_type_symbol
_atom_type_description
_atom_type_scat_dispersion_real
_atom_type_scat_dispersion_imag
_atom_type_scat_source
C C 0.0033 0.0016 'International Tables Vol C Tables 4.2.6.8 and 6.1.1.4'
H H 0.0000 0.0000 'International Tables Vol C Tables 4.2.6.8 and 6.1.1.4'
O O 0.0106 0.0060 'International Tables Vol C Tables 4.2.6.8 and 6.1.1.4'
Na Na 0.0362 0.0249 'International Tables Vol C Tables 4.2.6.8 and 6.1.1.4'
Th Th -7.2400 8.8979 'International Tables Vol C Tables 4.2.6.8 and 6.1.1.4'

loop_
_geom_angle_atom_site_label_1
_geom_angle_atom_site_label_2
_geom_angle_atom_site_label_3
_geom_angle
_geom_angle_site_symmetry_1
_geom_angle_site_symmetry_3
C3 Th C4 29.3(2) . .
C3 Th C8 76.9(2) . .
C4 Th C8 83.24(19) . .
C3 Th C1 56.1(2) . .
C4 Th C1 74.7(2) . .
C8 Th C1 30.1(2) . .
C3 Th C2 29.1(2) . .
C4 Th C2 55.0(2) . .
C8 Th C2 57.1(2) . .
C1 Th C2 29.7(2) . .
C3 Th C16 170.00(19) . .
C4 Th C16 158.58(19) . .
C8 Th C16 106.70(16) . .
C1 Th C16 123.12(19) . .
C2 Th C16 146.2(2) . .
C3 Th C15 160.4(2) . .
C4 Th C15 132.2(2) . .
C8 Th C15 97.6(2) . .
C1 Th C15 124.9(2) . .
C2 Th C15 154.4(2) . .
C16 Th C15 29.56(15) . .
C3 Th C7 82.61(17) . .
C4 Th C7 74.0(2) . .
C8 Th C7 29.3(2) . .
C1 Th C7 55.6(2) . .
C2 Th C7 74.95(19) . .
C16 Th C7 105.18(17) . .
C15 Th C7 83.79(17) . .
C3 Th C11 101.1(2) . .
C4 Th C11 94.0(2) . .
C8 Th C11 177.13(17) . .
C1 Th C11 149.7(2) . .
C2 Th C11 121.9(2) . .
C16 Th C11 75.58(16) . .
C15 Th C11 83.56(17) . .
C7 Th C11 148.8(2) . .
C3 Th C10 117.53(18) . .
C4 Th C10 120.8(2) . .
C8 Th C10 153.19(18) . .
C1 Th C10 138.56(16) . .
C2 Th C10 124.84(16) . .
C16 Th C10 55.43(16) . .
C15 Th C10 75.51(16) . .
C7 Th C10 159.30(16) . .
C11 Th C10 29.66(15) . .
C3 Th C12 99.7(2) . .
C4 Th C12 79.99(18) . .
C8 Th C12 148.4(2) . .
C1 Th C12 154.61(18) . .
C2 Th C12 128.1(2) . .
C16 Th C12 82.12(14) . .
C15 Th C12 74.98(16) . .
C7 Th C12 119.5(2) . .
C11 Th C12 29.41(16) . .
C10 Th C12 55.67(15) . .
C3 Th C9 141.99(17) . .
C4 Th C9 149.5(2) . .
C8 Th C9 127.04(16) . .
C1 Th C9 128.61(14) . .
C2 Th C9 134.38(15) . .
C16 Th C9 28.99(15) . .
C15 Th C9 55.65(16) . .
C7 Th C9 133.56(17) . .
C11 Th C9 55.74(16) . .
C10 Th C9 28.99(15) . .
C12 Th C9 74.40(15) . .
C3 Th C14 133.9(2) . .
C4 Th C14 104.6(2) . .
C8 Th C14 105.3(2) . .
C1 Th C14 135.2(2) . .
C2 Th C14 151.72(15) . .
C16 Th C14 54.88(14) . .
C15 Th C14 28.89(13) . .
C7 Th C14 80.74(18) . .
C11 Th C14 74.50(16) . .
C10 Th C14 81.36(14) . .
C12 Th C14 54.51(16) . .
C9 Th C14 73.53(14) . .
C3 Th C5 54.3(2) . .
C4 Th C5 28.16(19) . .
C8 Th C5 74.0(2) . .
C1 Th C5 80.24(16) . .
C2 Th C5 72.67(17) . .
C16 Th C5 135.41(17) . .
C15 Th C5 106.06(18) . .
C7 Th C5 53.8(2) . .
C11 Th C5 103.2(2) . .
C10 Th C5 132.8(2) . .
C12 Th C5 78.72(19) . .
C9 Th C5 150.66(15) . .
C14 Th C5 81.42(16) . .
C3 Th C6 73.21(18) . .
C4 Th C6 53.5(2) . .
C8 Th C6 54.8(2) . .
C1 Th C6 73.14(19) . .
C2 Th C6 80.00(16) . .
C16 Th C6 116.60(18) . .
C15 Th C6 88.15(17) . .
C7 Th C6 28.5(2) . .
C11 Th C6 122.7(2) . .
C10 Th C6 148.07(18) . .
C12 Th C6 93.9(2) . .
C9 Th C6 143.58(16) . .
C14 Th C6 71.75(16) . .
C5 Th C6 27.6(2) . .
C3 Th C13 112.8(2) . .
C4 Th C13 85.33(18) . .
C8 Th C13 123.6(2) . .
C1 Th C13 147.53(16) . .
C2 Th C13 140.3(2) . .
C16 Th C13 73.34(14) . .
C15 Th C13 54.41(15) . .
C7 Th C13 94.7(2) . .
C11 Th C13 55.11(16) . .
C10 Th C13 73.78(14) . .
C12 Th C13 28.77(15) . .
C9 Th C13 80.21(13) . .
C14 Th C13 28.02(14) . .
C5 Th C13 70.54(15) . .
C6 Th C13 74.40(17) . .
C3 Th H1 89.0(2) . .
C4 Th H1 117.8(2) . .
C8 Th H1 91(2) . .
C1 Th H1 70.5(18) . .
C2 Th H1 70.1(9) . .
C16 Th H1 81.7(3) . .
C15 Th H1 110.07(11) . .
C7 Th H1 120(2) . .
C11 Th H1 91(2) . .
C10 Th H1 68.4(19) . .
C12 Th H1 121(2) . .
C9 Th H1 64.7(11) . .
C14 Th H1 136.3(5) . .
C5 Th H1 142.3(6) . .
C6 Th H1 143.5(19) . .
C13 Th H1 142.0(18) . .
Th H1 Th 171.1 . 2_655
O4 Na O4 168.7(2) 2_665 .
O4 Na O1 83.65(14) 2_665 2_665
O4 Na O1 86.87(14) . 2_665
O4 Na O1 86.87(14) 2_665 .
O4 Na O1 83.66(14) . .
O1 Na O1 65.28(15) 2_665 .
O4 Na O2 83.49(11) 2_665 2_665
O4 Na O2 97.66(12) . 2_665
O1 Na O2 63.28(11) 2_665 2_665
O1 Na O2 128.37(15) . 2_665
O4 Na O2 97.66(12) 2_665 .
O4 Na O2 83.49(11) . .
O1 Na O2 128.37(15) 2_665 .
O1 Na O2 63.28(11) . .
O2 Na O2 168.3(2) 2_665 .
O4 Na O3 111.69(14) 2_665 2_665
O4 Na O3 78.34(13) . 2_665
O1 Na O3 119.60(10) 2_665 2_665
O1 Na O3 160.86(10) . 2_665
O2 Na O3 61.38(11) 2_665 2_665
O2 Na O3 107.79(14) . 2_665
O4 Na O3 78.35(13) 2_665 .
O4 Na O3 111.68(14) . .
O1 Na O3 160.86(10) 2_665 .
O1 Na O3 119.60(10) . .
O2 Na O3 107.78(14) 2_665 .
O2 Na O3 61.38(11) . .
O3 Na O3 62.65(16) 2_665 .
C18 O1 C17 111.2(3) . .
C18 O1 Na 110.0(3) . .
C17 O1 Na 113.1(2) . .
C20 O2 C19 112.3(4) . .
C20 O2 Na 120.0(3) . .
C19 O2 Na 116.8(3) . .
C22 O3 C21 112.6(4) . .
C22 O3 Na 111.9(3) . .
C21 O3 Na 110.9(3) . .
C26 O4 C23 105.2(5) . .
C26 O4 Na 126.1(4) . .
C23 O4 Na 122.2(4) . .
C2 C1 C8 135.5(5) . .
C2 C1 Th 75.3(3) . .
C8 C1 Th 74.7(3) . .
C2 C1 H1A 112.2 . .
C8 C1 H1A 112.2 . .
Th C1 H1A 133.2 . .
C3 C2 C1 134.8(5) . .
C3 C2 Th 73.8(3) . .
C1 C2 Th 75.0(3) . .
C3 C2 H2 112.6 . .
C1 C2 H2 112.6 . .
Th C2 H2 134.3 . .
C2 C3 C4 134.5(6) . .
C2 C3 Th 77.1(3) . .
C4 C3 Th 76.5(3) . .
C2 C3 H3 112.8 . .
C4 C3 H3 112.8 . .
Th C3 H3 126.1 . .
C5 C4 C3 135.2(7) . .
C5 C4 Th 79.1(3) . .
C3 C4 Th 74.2(3) . .
C5 C4 H4 112.4 . .
C3 C4 H4 112.4 . .
Th C4 H4 127.3 . .
C6 C5 C4 136.0(6) . .
C6 C5 Th 76.6(3) . .
C4 C5 Th 72.7(3) . .
C6 C5 H5 112.0 . .
C4 C5 H5 112.0 . .
Th C5 H5 134.9 . .
C5 C6 C7 136.1(5) . .
C5 C6 Th 75.8(3) . .
C7 C6 Th 73.3(4) . .
C5 C6 H6 111.9 . .
C7 C6 H6 111.9 . .
Th C6 H6 135.5 . .
C6 C7 C8 135.5(6) . .
C6 C7 Th 78.2(4) . .
C8 C7 Th 74.3(4) . .
C6 C7 H7 112.2 . .
C8 C7 H7 112.2 . .
Th C7 H7 128.8 . .
C7 C8 C1 131.5(5) . .
C7 C8 Th 76.4(4) . .
C1 C8 Th 75.2(3) . .
C7 C8 H8 114.2 . .
C1 C8 H8 114.2 . .
Th C8 H8 126.7 . .
C16 C9 C10 135.5(5) . .
C16 C9 Th 74.2(3) . .
C10 C9 Th 75.1(3) . .
C16 C9 H9 112.3 . .
C10 C9 H9 112.3 . .
Th C9 H9 134.3 . .
C9 C10 C11 134.9(5) . .
C9 C10 Th 75.9(3) . .
C11 C10 Th 74.9(3) . .
C9 C10 H10 112.6 . .
C11 C10 H10 112.6 . .
Th C10 H10 131.2 . .
C12 C11 C10 133.2(5) . .
C12 C11 Th 75.9(3) . .
C10 C11 Th 75.5(3) . .
C12 C11 H11 113.4 . .
C10 C11 H11 113.4 . .
Th C11 H11 128.5 . .
C13 C12 C11 135.0(5) . .
C13 C12 Th 77.7(3) . .
C11 C12 Th 74.7(3) . .
C13 C12 H12 112.5 . .
C11 C12 H12 112.5 . .
Th C12 H12 128.6 . .
C14 C13 C12 135.5(5) . .
C14 C13 Th 74.5(3) . .
C12 C13 Th 73.6(3) . .
C14 C13 H13 112.2 . .
C12 C13 H13 112.2 . .
Th C13 H13 136.6 . .
C13 C14 C15 136.7(5) . .
C13 C14 Th 77.5(3) . .
C15 C14 Th 73.8(2) . .
C13 C14 H14 111.7 . .
C15 C14 H14 111.7 . .
Th C14 H14 132.3 . .
C14 C15 C16 132.9(5) . .
C14 C15 Th 77.3(2) . .
C16 C15 Th 75.1(3) . .
C14 C15 H15 113.6 . .
C16 C15 H15 113.6 . .
Th C15 H15 126.6 . .
C9 C16 C15 135.8(5) . .
C9 C16 Th 76.9(3) . .
C15 C16 Th 75.3(3) . .
C9 C16 H16 112.1 . .
C15 C16 H16 112.1 . .
Th C16 H16 129.7 . .
O1 C17 C17 107.2(3) . 2_665
O1 C17 H17A 110.3 . .
C17 C17 H17A 110.3 2_665 .
O1 C17 H17B 110.3 . .
C17 C17 H17B 110.3 2_665 .
H17A C17 H17B 108.5 . .
O1 C18 C19 107.0(4) . .
O1 C18 H18A 110.3 . .
C19 C18 H18A 110.3 . .
O1 C18 H18B 110.3 . .
C19 C18 H18B 110.3 . .
H18A C18 H18B 108.6 . .
O2 C19 C18 108.1(4) . .
O2 C19 H19A 110.1 . .
C18 C19 H19A 110.1 . .
O2 C19 H19B 110.1 . .
C18 C19 H19B 110.1 . .
H19A C19 H19B 108.4 . .
O2 C20 C21 108.4(4) . .
O2 C20 H20A 110.0 . .
C21 C20 H20A 110.0 . .
O2 C20 H20B 110.0 . .
C21 C20 H20B 110.0 . .
H20A C20 H20B 108.4 . .
O3 C21 C20 108.5(4) . .
O3 C21 H21A 110.0 . .
C20 C21 H21A 110.0 . .
O3 C21 H21B 110.0 . .
C20 C21 H21B 110.0 . .
H21A C21 H21B 108.4 . .
O3 C22 C22 113.1(4) . 2_665
O3 C22 H22A 109.0 . .
C22 C22 H22A 109.0 2_665 .
O3 C22 H22B 109.0 . .
C22 C22 H22B 109.0 2_665 .
H22A C22 H22B 107.8 . .
O4 C23 C24 105.9(6) . .
O4 C23 H23A 110.6 . .
C24 C23 H23A 110.6 . .
O4 C23 H23B 110.6 . .
C24 C23 H23B 110.6 . .
H23A C23 H23B 108.7 . .
C23 C24 C25 104.5(6) . .
C23 C24 H24A 110.9 . .
C25 C24 H24A 110.9 . .
C23 C24 H24B 110.9 . .
C25 C24 H24B 110.9 . .
H24A C24 H24B 108.9 . .
C24 C25 C26 103.9(6) . .
C24 C25 H25A 111.0 . .
C26 C25 H25A 111.0 . .
C24 C25 H25B 111.0 . .
C26 C25 H25B 111.0 . .
H25A C25 H25B 109.0 . .
O4 C26 C25 108.5(5) . .
O4 C26 H26A 110.0 . .
C25 C26 H26A 110.0 . .
O4 C26 H26B 110.0 . .
C25 C26 H26B 110.0 . .
H26A C26 H26B 108.4 . .

loop_
_geom_bond_atom_site_label_1
_geom_bond_atom_site_label_2
_geom_bond_distance
_geom_bond_site_symmetry_2
Th C3 2.708(5) .
Th C4 2.738(5) .
Th C8 2.738(6) .
Th C1 2.745(5) .
Th C2 2.749(5) .
Th C16 2.752(4) .
Th C15 2.755(4) .
Th C7 2.764(7) .
Th C11 2.769(5) .
Th C10 2.777(5) .
Th C12 2.784(5) .
Th C9 2.786(4) .
Th C14 2.800(4) .
Th C5 2.815(4) .
Th C6 2.825(5) .
Th C13 2.836(4) .
Th H1 2.323(7) .
Na O4 2.394(4) 2_665
Na O4 2.394(4) .
Na O1 2.566(4) 2_665
Na O1 2.566(4) .
Na O2 2.624(3) 2_665
Na O2 2.624(3) .
Na O3 2.793(4) 2_665
Na O3 2.793(4) .
O1 C18 1.422(5) .
O1 C17 1.427(5) .
O2 C20 1.406(6) .
O2 C19 1.406(6) .
O3 C22 1.413(6) .
O3 C21 1.433(5) .
O4 C26 1.413(7) .
O4 C23 1.429(7) .
C1 C2 1.407(10) .
C1 C8 1.424(10) .
C1 H1A 0.9300 .
C2 C3 1.369(10) .
C2 H2 0.9300 .
C3 C4 1.377(10) .
C3 H3 0.9300 .
C4 C5 1.353(9) .
C4 H4 0.9300 .
C5 C6 1.347(10) .
C5 H5 0.9300 .
C6 C7 1.377(11) .
C6 H6 0.9300 .
C7 C8 1.391(10) .
C7 H7 0.9300 .
C8 H8 0.9300 .
C9 C16 1.387(7) .
C9 C10 1.392(7) .
C9 H9 0.9300 .
C10 C11 1.420(7) .
C10 H10 0.9300 .
C11 C12 1.410(8) .
C11 H11 0.9300 .
C12 C13 1.398(7) .
C12 H12 0.9300 .
C13 C14 1.365(7) .
C13 H13 0.9300 .
C14 C15 1.387(6) .
C14 H14 0.9300 .
C15 C16 1.405(7) .
C15 H15 0.9300 .
C16 H16 0.9300 .
C17 C17 1.496(8) 2_665
C17 H17A 0.9700 .
C17 H17B 0.9700 .
C18 C19 1.494(8) .
C18 H18A 0.9700 .
C18 H18B 0.9700 .
C19 H19A 0.9700 .
C19 H19B 0.9700 .
C20 C21 1.490(7) .
C20 H20A 0.9700 .
C20 H20B 0.9700 .
C21 H21A 0.9700 .
C21 H21B 0.9700 .
C22 C22 1.460(11) 2_665
C22 H22A 0.9700 .
C22 H22B 0.9700 .
C23 C24 1.482(11) .
C23 H23A 0.9700 .
C23 H23B 0.9700 .
C24 C25 1.495(8) .
C24 H24A 0.9700 .
C24 H24B 0.9700 .
C25 C26 1.507(9) .
C25 H25A 0.9700 .
C25 H25B 0.9700 .
C26 H26A 0.9700 .
C26 H26B 0.9700 .
